data_4512025
loop_
_publ_author_name
'Swapna, Battini'
'Maddileti, D.'
'Nangia, Ashwini'

_publ_section_title
;
 Cocrystals of the Tuberculosis Drug Isoniazid: Polymorphism,
 Isostructurality, and Stability
;
_journal_issue 11
_journal_name_full 'Crystal Growth &amp; Design'
_journal_page_first 5991
_journal_paper_doi 10.1021/cg501182t
_journal_volume 14
_journal_year 2014
_chemical_formula_moiety 'C9 H8 O4,C6 H7 N3 O'
_chemical_formula_sum 'C15 H15 N3 O5'
_chemical_formula_weight 317.30
_chemical_melting_point 439
_chemical_name_common 'Isoniazid-Caffeic acid'
_chemical_name_systematic
; 
 Isonicotinohydrazide-3-(3,4-Dihydroxyphenyl)-2-propenoic acid
;
_space_group_IT_number 2
_symmetry_cell_setting triclinic
_symmetry_space_group_name_Hall '-P 1'
_symmetry_space_group_name_H-M 'P -1'
_atom_sites_solution_hydrogens geom
_atom_sites_solution_primary direct
_atom_sites_solution_secondary difmap
_audit_creation_method SHELXL-97
_cell_angle_alpha 74.183(3)
_cell_angle_beta 84.064(4)
_cell_angle_gamma 78.944(3)
_cell_formula_units_Z 2
_cell_length_a 7.4051(16)
_cell_length_b 9.733(2)
_cell_length_c 10.384(2)
_cell_measurement_reflns_used 2532
_cell_measurement_temperature 100(2)
_cell_measurement_theta_max 26.12
_cell_measurement_theta_min 2.26
_cell_volume 705.7(3)
_computing_cell_refinement 'Bruker SMART'
_computing_data_collection 'Bruker SMART'
_computing_data_reduction 'Bruker SMART'
_computing_molecular_graphics 'Bruker SHELXTL'
_computing_publication_material 'Bruker SHELXTL'
_computing_structure_refinement 'SHELXL-97 (Sheldrick, 1997)'
_computing_structure_solution 'SHELXS-97 (Sheldrick, 1990)'
_diffrn_ambient_temperature 100(2)
_diffrn_measured_fraction_theta_full 0.997
_diffrn_measured_fraction_theta_max 0.997
_diffrn_measurement_device_type 'CCD area detector'
_diffrn_measurement_method 'phi and omega scans'
_diffrn_radiation_monochromator graphite
_diffrn_radiation_source 'fine-focus sealed tube'
_diffrn_radiation_type MoK\a
_diffrn_radiation_wavelength 0.71073
_diffrn_reflns_av_R_equivalents 0.0306
_diffrn_reflns_av_sigmaI/netI 0.0329
_diffrn_reflns_limit_h_max 8
_diffrn_reflns_limit_h_min -8
_diffrn_reflns_limit_k_max 11
_diffrn_reflns_limit_k_min -11
_diffrn_reflns_limit_l_max 12
_diffrn_reflns_limit_l_min -12
_diffrn_reflns_number 6538
_diffrn_reflns_theta_full 24.71
_diffrn_reflns_theta_max 24.71
_diffrn_reflns_theta_min 2.04
_exptl_absorpt_coefficient_mu 0.114
_exptl_absorpt_correction_type none
_exptl_crystal_colour colorless
_exptl_crystal_density_diffrn 1.493
_exptl_crystal_density_method 'not measured'
_exptl_crystal_description block
_exptl_crystal_F_000 332
_exptl_crystal_size_max 0.26
_exptl_crystal_size_mid 0.24
_exptl_crystal_size_min 0.20
_refine_diff_density_max 0.418
_refine_diff_density_min -0.328
_refine_diff_density_rms 0.067
_refine_ls_extinction_method none
_refine_ls_goodness_of_fit_ref 1.072
_refine_ls_hydrogen_treatment mixed
_refine_ls_matrix_type full
_refine_ls_number_parameters 232
_refine_ls_number_reflns 2400
_refine_ls_number_restraints 0
_refine_ls_restrained_S_all 1.072
_refine_ls_R_factor_all 0.0543
_refine_ls_R_factor_gt 0.0446
_refine_ls_shift/su_max 0.000
_refine_ls_shift/su_mean 0.000
_refine_ls_structure_factor_coef Fsqd
_refine_ls_weighting_details 'calc w=1/[\s^2^(Fo^2^)+(0.0787P)^2^+0.0738P] where P=(Fo^2^+2Fc^2^)/3'
_refine_ls_weighting_scheme calc
_refine_ls_wR_factor_gt 0.1168
_refine_ls_wR_factor_ref 0.1236
_reflns_number_gt 1980
_reflns_number_total 2400
_reflns_threshold_expression >2sigma(I)
_cod_data_source_file cg501182t_si_002.cif
_cod_data_source_block INH-CFA-III
_cod_depositor_comments
;
The following automatic conversions were performed:

'_chemical_melting_point' value '439K' was changed to '439' - the
value should be numeric and without a unit
designator.

'_symmetry_cell_setting' value 'Triclinic' changed to
'triclinic' according to
/home/saulius/struct/COD-crude-data--automatic-downloads/rss-feeds/ACS/lib/dictionaries/cif_core.dic
dictionary named 'cif_core.dic' version 2.4.2 from 2011-04-26.

Automatic conversion script
Id: cif_fix_values 2281 2013-09-26 08:29:07Z andrius 

 Adding full bibliography for 4512020--4512025.cif.
;
_cod_original_sg_symbol_H-M P-1
_cod_database_code 4512025

loop_
_symmetry_equiv_pos_as_xyz
'x, y, z'
'-x, -y, -z'

loop_
_atom_site_label
_atom_site_type_symbol
_atom_site_fract_x
_atom_site_fract_y
_atom_site_fract_z
_atom_site_U_iso_or_equiv
_atom_site_adp_type
_atom_site_occupancy
_atom_site_symmetry_multiplicity
_atom_site_calc_flag
_atom_site_refinement_flags
O2 O 0.11683(17) 0.33039(14) 1.02043(13) 0.0242(3) Uani 1 1 d .
O1 O 0.96697(18) -0.07109(13) 0.85207(12) 0.0238(3) Uani 1 1 d .
O4 O 0.58451(17) -0.27388(13) 0.76031(12) 0.0225(3) Uani 1 1 d .
O5 O 0.79198(16) -0.21226(13) 0.59201(12) 0.0226(3) Uani 1 1 d .
N2 N 1.0898(2) 0.00473(16) 0.64251(16) 0.0183(4) Uani 1 1 d .
N3 N 1.1726(2) -0.13746(16) 0.63395(16) 0.0204(4) Uani 1 1 d .
O3 O 0.16606(19) 0.56920(13) 0.81752(14) 0.0261(4) Uani 1 1 d .
C3 C 0.9077(2) 0.18224(18) 0.75041(18) 0.0172(4) Uani 1 1 d .
C8 C 0.3027(2) 0.17543(19) 0.89215(18) 0.0192(4) Uani 1 1 d .
H8 H 0.2908 0.0917 0.9632 0.023 Uiso 1 1 calc R
N1 N 0.74895(19) 0.46151(16) 0.76547(15) 0.0187(4) Uani 1 1 d .
C12 C 0.4209(2) 0.2846(2) 0.67111(18) 0.0197(4) Uani 1 1 d .
H12 H 0.4875 0.2764 0.5896 0.024 Uiso 1 1 calc R
C7 C 0.4022(2) 0.15967(19) 0.77387(18) 0.0176(4) Uani 1 1 d .
C4 C 0.8213(2) 0.2080(2) 0.86824(18) 0.0200(4) Uani 1 1 d .
H4 H 0.8162 0.1301 0.9462 0.024 Uiso 1 1 calc R
C10 C 0.2428(2) 0.43374(19) 0.80557(18) 0.0196(4) Uani 1 1 d .
C11 C 0.3426(2) 0.41999(19) 0.68803(18) 0.0199(4) Uani 1 1 d .
H11 H 0.3574 0.5042 0.6184 0.024 Uiso 1 1 calc R
C6 C 0.9918(2) 0.02818(19) 0.75116(17) 0.0175(4) Uani 1 1 d .
C5 C 0.7424(2) 0.34785(19) 0.87208(18) 0.0204(4) Uani 1 1 d .
H5 H 0.6815 0.3638 0.9532 0.025 Uiso 1 1 calc R
C9 C 0.2210(2) 0.31070(19) 0.90803(17) 0.0181(4) Uani 1 1 d .
C1 C 0.8333(2) 0.43640(19) 0.65254(18) 0.0196(4) Uani 1 1 d .
H1 H 0.8388 0.5167 0.5767 0.024 Uiso 1 1 calc R
C13 C 0.4803(2) 0.01332(19) 0.76330(18) 0.0187(4) Uani 1 1 d .
H13 H 0.4476 -0.0637 0.8350 0.022 Uiso 1 1 calc R
C15 C 0.6649(2) -0.17780(19) 0.66920(18) 0.0180(4) Uani 1 1 d .
C2 C 0.9136(2) 0.29987(19) 0.63915(18) 0.0186(4) Uani 1 1 d .
H2 H 0.9712 0.2869 0.5562 0.022 Uiso 1 1 calc R
C14 C 0.5917(2) -0.02531(19) 0.66536(18) 0.0185(4) Uani 1 1 d .
H14 H 0.6250 0.0482 0.5904 0.022 Uiso 1 1 calc R
H4A H 0.650(3) -0.375(3) 0.764(2) 0.055(7) Uiso 1 1 d .
H3B H 1.255(3) -0.171(2) 0.703(2) 0.034(6) Uiso 1 1 d .
H3A H 1.080(3) -0.189(2) 0.654(2) 0.032(6) Uiso 1 1 d .
H3C H 0.092(3) 0.559(3) 0.886(3) 0.046(7) Uiso 1 1 d .
H2B H 0.080(5) 0.237(4) 1.077(4) 0.103(12) Uiso 1 1 d .
H2A H 1.125(3) 0.072(3) 0.568(2) 0.044(7) Uiso 1 1 d .

loop_
_atom_site_aniso_label
_atom_site_aniso_U_11
_atom_site_aniso_U_22
_atom_site_aniso_U_33
_atom_site_aniso_U_23
_atom_site_aniso_U_13
_atom_site_aniso_U_12
O2 0.0303(7) 0.0161(7) 0.0238(7) -0.0059(6) 0.0053(6) -0.0008(6)
O1 0.0351(8) 0.0116(7) 0.0194(7) 0.0012(5) 0.0032(6) -0.0012(5)
O4 0.0254(7) 0.0120(7) 0.0257(7) -0.0031(5) 0.0067(5) 0.0004(5)
O5 0.0261(7) 0.0143(7) 0.0244(7) -0.0052(5) 0.0068(5) -0.0002(5)
N2 0.0234(8) 0.0086(8) 0.0205(8) -0.0027(6) 0.0013(6) 0.0005(6)
N3 0.0254(9) 0.0089(8) 0.0251(9) -0.0043(7) -0.0003(7) 0.0010(7)
O3 0.0346(8) 0.0108(7) 0.0286(8) -0.0054(6) 0.0099(6) 0.0003(6)
C3 0.0165(9) 0.0134(9) 0.0212(9) -0.0032(7) -0.0027(7) -0.0026(7)
C8 0.0215(9) 0.0123(9) 0.0223(10) -0.0017(8) 0.0000(7) -0.0036(7)
N1 0.0190(8) 0.0143(8) 0.0220(8) -0.0052(7) 0.0009(6) -0.0013(6)
C12 0.0192(9) 0.0193(10) 0.0211(10) -0.0073(8) 0.0018(7) -0.0032(7)
C7 0.0173(9) 0.0149(9) 0.0204(10) -0.0051(7) -0.0014(7) -0.0015(7)
C4 0.0233(10) 0.0150(9) 0.0192(10) -0.0012(7) 0.0002(7) -0.0023(7)
C10 0.0203(9) 0.0118(9) 0.0263(10) -0.0062(8) -0.0012(7) 0.0001(7)
C11 0.0234(10) 0.0136(9) 0.0205(10) -0.0006(7) 0.0011(7) -0.0045(7)
C6 0.0186(9) 0.0143(9) 0.0193(10) -0.0035(8) -0.0030(7) -0.0024(7)
C5 0.0234(10) 0.0178(10) 0.0197(10) -0.0055(8) 0.0013(7) -0.0028(7)
C9 0.0190(9) 0.0164(9) 0.0192(9) -0.0065(7) 0.0012(7) -0.0022(7)
C1 0.0223(9) 0.0134(9) 0.0211(10) -0.0019(7) -0.0001(7) -0.0024(7)
C13 0.0207(9) 0.0135(9) 0.0206(10) -0.0024(7) -0.0015(7) -0.0025(7)
C15 0.0195(9) 0.0155(9) 0.0182(9) -0.0029(7) -0.0022(7) -0.0025(7)
C2 0.0220(9) 0.0148(9) 0.0177(9) -0.0049(7) 0.0024(7) -0.0011(7)
C14 0.0209(9) 0.0128(9) 0.0202(9) -0.0031(7) -0.0001(7) -0.0014(7)

loop_
_atom_type_symbol
_atom_type_description
_atom_type_scat_dispersion_real
_atom_type_scat_dispersion_imag
_atom_type_scat_source
C C 0.0033 0.0016 'International Tables Vol C Tables 4.2.6.8 and 6.1.1.4'
H H 0.0000 0.0000 'International Tables Vol C Tables 4.2.6.8 and 6.1.1.4'
N N 0.0061 0.0033 'International Tables Vol C Tables 4.2.6.8 and 6.1.1.4'
O O 0.0106 0.0060 'International Tables Vol C Tables 4.2.6.8 and 6.1.1.4'

loop_
_geom_angle_atom_site_label_1
_geom_angle_atom_site_label_2
_geom_angle_atom_site_label_3
_geom_angle
C9 O2 H2B 111.8(19)
C15 O4 H4A 110.9(14)
C6 N2 N3 121.77(15)
C6 N2 H2A 128.3(15)
N3 N2 H2A 109.6(15)
N2 N3 H3B 105.0(13)
N2 N3 H3A 104.8(14)
H3B N3 H3A 108.9(19)
C10 O3 H3C 107.3(17)
C4 C3 C2 118.15(16)
C4 C3 C6 117.80(15)
C2 C3 C6 124.04(16)
C9 C8 C7 121.32(16)
C9 C8 H8 119.3
C7 C8 H8 119.3
C1 N1 C5 117.79(15)
C11 C12 C7 120.22(16)
C11 C12 H12 119.9
C7 C12 H12 119.9
C8 C7 C12 118.48(16)
C8 C7 C13 118.13(16)
C12 C7 C13 123.38(16)
C3 C4 C5 119.73(16)
C3 C4 H4 120.1
C5 C4 H4 120.1
O3 C10 C11 118.72(16)
O3 C10 C9 121.33(16)
C11 C10 C9 119.95(16)
C12 C11 C10 120.60(17)
C12 C11 H11 119.7
C10 C11 H11 119.7
O1 C6 N2 122.69(16)
O1 C6 C3 119.34(16)
N2 C6 C3 117.98(15)
N1 C5 C4 122.30(17)
N1 C5 H5 118.8
C4 C5 H5 118.8
O2 C9 C8 123.12(16)
O2 C9 C10 117.47(15)
C8 C9 C10 119.41(16)
N1 C1 C2 123.78(16)
N1 C1 H1 118.1
C2 C1 H1 118.1
C14 C13 C7 127.86(17)
C14 C13 H13 116.1
C7 C13 H13 116.1
O5 C15 O4 122.74(16)
O5 C15 C14 121.84(16)
O4 C15 C14 115.42(15)
C1 C2 C3 118.24(16)
C1 C2 H2 120.9
C3 C2 H2 120.9
C13 C14 C15 122.26(16)
C13 C14 H14 118.9
C15 C14 H14 118.9

loop_
_geom_bond_atom_site_label_1
_geom_bond_atom_site_label_2
_geom_bond_distance
O2 C9 1.369(2)
O2 H2B 1.01(4)
O1 C6 1.242(2)
O4 C15 1.319(2)
O4 H4A 1.01(3)
O5 C15 1.229(2)
N2 C6 1.326(2)
N2 N3 1.425(2)
N2 H2A 0.92(2)
N3 H3B 0.93(2)
N3 H3A 0.90(2)
O3 C10 1.365(2)
O3 H3C 0.85(2)
C3 C4 1.383(2)
C3 C2 1.391(3)
C3 C6 1.508(2)
C8 C9 1.385(2)
C8 C7 1.395(2)
C8 H8 0.9500
N1 C1 1.331(2)
N1 C5 1.339(2)
C12 C11 1.384(3)
C12 C7 1.401(3)
C12 H12 0.9500
C7 C13 1.460(2)
C4 C5 1.384(3)
C4 H4 0.9500
C10 C11 1.385(3)
C10 C9 1.392(3)
C11 H11 0.9500
C5 H5 0.9500
C1 C2 1.385(2)
C1 H1 0.9500
C13 C14 1.331(2)
C13 H13 0.9500
C15 C14 1.470(2)
C2 H2 0.9500
C14 H14 0.9500
